data_4083294
loop_
_publ_author_name
'Bolje, Aljo\<sa'
'Hohloch, Stephan'
'Urankar, Damijana'
'Pevec, Andrej'
'Gazvoda, Martin'
'Sarkar, Biprajit'
'Ko\<smrlj, Janez'

_publ_section_title
;
 Exploring the Scope of Pyridyl- and Picolyl-Functionalized
 1,2,3-Triazol-5-ylidenes in Bidentate Coordination to Ruthenium(II)
 Cymene Chloride Complexes
;
_journal_issue 10
_journal_name_full Organometallics
_journal_page_first 2588
_journal_paper_doi 10.1021/om500287t
_journal_volume 33
_journal_year 2014
_chemical_formula_sum 'C25 H26 Cl F3 N4 O3 Ru S'
_chemical_formula_weight 656.08
_chemical_name_systematic
; 
 ? 
;
_space_group_IT_number 2
_symmetry_cell_setting triclinic
_symmetry_space_group_name_Hall '-P 1'
_symmetry_space_group_name_H-M 'P -1'
_atom_sites_solution_hydrogens geom
_atom_sites_solution_primary direct
_atom_sites_solution_secondary difmap
_audit_creation_method SHELXL-97
_cell_angle_alpha 111.574(5)
_cell_angle_beta 100.484(6)
_cell_angle_gamma 101.168(6)
_cell_formula_units_Z 2
_cell_length_a 9.191(3)
_cell_length_b 12.287(4)
_cell_length_c 13.462(4)
_cell_measurement_reflns_used 4669
_cell_measurement_temperature 140(2)
_cell_measurement_theta_max 27.57
_cell_measurement_theta_min 1.69
_cell_volume 1332.5(7)
_computing_structure_refinement 'SHELXL-97 (Sheldrick, 1997)'
_computing_structure_solution 'SHELXS-97 (Sheldrick, 1990)'
_diffrn_ambient_temperature 140(2)
_diffrn_measured_fraction_theta_full 0.986
_diffrn_measured_fraction_theta_max 0.986
_diffrn_measurement_device_type 'Bruker Smart AXS'
_diffrn_measurement_method 'omega scans'
_diffrn_radiation_monochromator graphite
_diffrn_radiation_source 'fine-focus sealed tube'
_diffrn_radiation_type MoK\a
_diffrn_radiation_wavelength 0.71073
_diffrn_reflns_av_R_equivalents 0.0386
_diffrn_reflns_av_sigmaI/netI 0.0641
_diffrn_reflns_limit_h_max 11
_diffrn_reflns_limit_h_min -11
_diffrn_reflns_limit_k_max 15
_diffrn_reflns_limit_k_min -15
_diffrn_reflns_limit_l_max 14
_diffrn_reflns_limit_l_min -17
_diffrn_reflns_number 13301
_diffrn_reflns_theta_full 27.57
_diffrn_reflns_theta_max 27.57
_diffrn_reflns_theta_min 1.69
_exptl_absorpt_coefficient_mu 0.823
_exptl_absorpt_correction_T_max 0.746
_exptl_absorpt_correction_T_min 0.627
_exptl_absorpt_correction_type multi-scan
_exptl_absorpt_process_details 'Blessing, 1995'
_exptl_crystal_colour yellow
_exptl_crystal_density_diffrn 1.635
_exptl_crystal_density_method 'not measured'
_exptl_crystal_description needle
_exptl_crystal_F_000 664
_exptl_crystal_size_max 0.64
_exptl_crystal_size_mid 0.16
_exptl_crystal_size_min 0.12
_refine_diff_density_max 1.558
_refine_diff_density_min -1.364
_refine_diff_density_rms 0.146
_refine_ls_extinction_method none
_refine_ls_goodness_of_fit_ref 1.119
_refine_ls_hydrogen_treatment constr
_refine_ls_matrix_type full
_refine_ls_number_parameters 344
_refine_ls_number_reflns 6061
_refine_ls_number_restraints 0
_refine_ls_restrained_S_all 1.119
_refine_ls_R_factor_all 0.0723
_refine_ls_R_factor_gt 0.0530
_refine_ls_shift/su_max 0.006
_refine_ls_shift/su_mean 0.000
_refine_ls_structure_factor_coef Fsqd
_refine_ls_weighting_details 'calc w=1/[\s^2^(Fo^2^)+(0.0298P)^2^+4.4272P] where P=(Fo^2^+2Fc^2^)/3'
_refine_ls_weighting_scheme calc
_refine_ls_wR_factor_gt 0.1081
_refine_ls_wR_factor_ref 0.1148
_reflns_number_gt 4669
_reflns_number_total 6061
_reflns_threshold_expression >2sigma(I)
_cod_data_source_file om500287t_si_002.cif
_cod_data_source_block 3Aa
_cod_depositor_comments 'Adding full bibliography for 4083294--4083296.cif.'
_cod_original_cell_volume 1332.5(6)
_cod_original_sg_symbol_H-M P-1
_cod_database_code 4083294

loop_
_symmetry_equiv_pos_as_xyz
'x, y, z'
'-x, -y, -z'

loop_
_atom_site_label
_atom_site_type_symbol
_atom_site_fract_x
_atom_site_fract_y
_atom_site_fract_z
_atom_site_U_iso_or_equiv
_atom_site_adp_type
_atom_site_occupancy
_atom_site_symmetry_multiplicity
_atom_site_calc_flag
_atom_site_refinement_flags
Ru1 Ru 0.99386(4) 0.27904(3) 0.22803(3) 0.01611(10) Uani 1 1 d .
Cl1 Cl 0.83916(14) 0.08493(10) 0.08488(9) 0.0269(3) Uani 1 1 d .
S100 S 1.51466(15) 0.54343(11) 0.27096(10) 0.0272(3) Uani 1 1 d .
C4B C 0.7865(5) 0.3916(4) -0.0243(4) 0.0249(10) Uani 1 1 d .
H4B H 0.7042 0.4224 -0.0384 0.030 Uiso 1 1 calc R
F100 F 1.5904(6) 0.7820(3) 0.3419(4) 0.0879(16) Uani 1 1 d .
N2 N 1.2534(4) 0.2400(3) 0.0038(3) 0.0200(8) Uani 1 1 d .
C5 C 1.5004(6) 0.1993(5) 0.4226(4) 0.0333(12) Uani 1 1 d .
H5A H 1.5445 0.2527 0.4971 0.040 Uiso 1 1 calc R
O100 O 1.5717(5) 0.4540(4) 0.1992(4) 0.0544(12) Uani 1 1 d .
N3 N 1.3404(4) 0.2033(3) 0.0658(3) 0.0188(8) Uani 1 1 d .
N1 N 1.1483(4) 0.2647(3) 0.0592(3) 0.0179(8) Uani 1 1 d .
C15 C 0.8876(6) 0.0897(4) 0.4581(4) 0.0291(11) Uani 1 1 d .
H15A H 0.8583 0.0080 0.4527 0.044 Uiso 1 1 calc R
H15B H 0.8086 0.1280 0.4761 0.044 Uiso 1 1 calc R
H15C H 0.9830 0.1354 0.5152 0.044 Uiso 1 1 calc R
O102 O 1.3606(5) 0.5393(4) 0.2283(5) 0.0621(14) Uani 1 1 d .
F101 F 1.5995(5) 0.6900(4) 0.1793(4) 0.0837(15) Uani 1 1 d .
F102 F 1.7737(5) 0.7056(4) 0.3110(5) 0.109(2) Uani 1 1 d .
C16 C 1.0202(6) 0.0134(5) 0.3082(5) 0.0342(12) Uani 1 1 d .
H16A H 0.9842 -0.0674 0.3038 0.051 Uiso 1 1 calc R
H16B H 1.1207 0.0534 0.3604 0.051 Uiso 1 1 calc R
H16C H 1.0261 0.0086 0.2363 0.051 Uiso 1 1 calc R
N4 N 0.9469(4) 0.3359(3) 0.0979(3) 0.0178(8) Uani 1 1 d .
C6 C 1.4411(5) 0.2421(5) 0.3472(4) 0.0260(11) Uani 1 1 d .
H6F H 1.4472 0.3246 0.3706 0.031 Uiso 1 1 calc R
C4A C 1.2944(5) 0.2039(4) 0.1576(3) 0.0177(9) Uani 1 1 d .
C8 C 0.8703(6) 0.3882(4) 0.3395(4) 0.0244(10) Uani 1 1 d .
H8A H 0.7915 0.4231 0.3268 0.029 Uiso 1 1 calc R
C10 C 0.9538(5) 0.2151(4) 0.3564(3) 0.0203(10) Uani 1 1 d .
O101 O 1.5536(7) 0.5585(4) 0.3833(4) 0.0787(18) Uani 1 1 d .
C13 C 1.0649(6) 0.5789(4) 0.3600(4) 0.0293(11) Uani 1 1 d .
H13A H 0.9708 0.5985 0.3401 0.044 Uiso 1 1 calc R
H13B H 1.1204 0.5768 0.3057 0.044 Uiso 1 1 calc R
H13C H 1.1272 0.6399 0.4317 0.044 Uiso 1 1 calc R
C11 C 1.1080(5) 0.2864(4) 0.3893(3) 0.0189(9) Uani 1 1 d .
H11A H 1.1874 0.2555 0.4100 0.023 Uiso 1 1 calc R
C9 C 0.8340(5) 0.2709(4) 0.3344(4) 0.0196(9) Uani 1 1 d .
H9A H 0.7310 0.2275 0.3167 0.024 Uiso 1 1 calc R
C4 C 1.4946(6) 0.0773(6) 0.3878(5) 0.0379(14) Uani 1 1 d .
H4A H 1.5343 0.0488 0.4389 0.046 Uiso 1 1 calc R
C14 C 0.9083(5) 0.0861(4) 0.3468(4) 0.0231(10) Uani 1 1 d .
H14A H 0.8076 0.0438 0.2914 0.028 Uiso 1 1 calc R
C12 C 1.1441(5) 0.4054(4) 0.3912(3) 0.0206(10) Uani 1 1 d .
H12A H 1.2469 0.4500 0.4110 0.025 Uiso 1 1 calc R
C2B C 0.9932(6) 0.3154(4) -0.0778(4) 0.0245(10) Uani 1 1 d .
H2B H 1.0515 0.2927 -0.1276 0.029 Uiso 1 1 calc R
C6A C 1.4738(5) 0.1686(4) 0.0318(4) 0.0257(10) Uani 1 1 d .
H6A H 1.4435 0.0830 -0.0158 0.039 Uiso 1 1 calc R
H6B H 1.5545 0.1859 0.0965 0.039 Uiso 1 1 calc R
H6C H 1.5106 0.2144 -0.0076 0.039 Uiso 1 1 calc R
C7 C 1.0281(5) 0.4567(4) 0.3640(3) 0.0220(10) Uani 1 1 d .
C2 C 1.3680(6) 0.0394(4) 0.2014(4) 0.0285(11) Uani 1 1 d .
H2A H 1.3237 -0.0145 0.1271 0.034 Uiso 1 1 calc R
C1 C 1.3721(5) 0.1619(4) 0.2361(4) 0.0209(10) Uani 1 1 d .
C3 C 1.4300(6) -0.0021(5) 0.2776(5) 0.0391(13) Uani 1 1 d .
H3A H 1.4280 -0.0837 0.2542 0.047 Uiso 1 1 calc R
C5A C 1.1652(5) 0.2463(4) 0.1548(3) 0.0190(9) Uani 1 1 d .
C5B C 0.8267(5) 0.3786(4) 0.0734(4) 0.0214(10) Uani 1 1 d .
H5B H 0.7694 0.3998 0.1241 0.026 Uiso 1 1 calc R
C3B C 0.8696(6) 0.3583(4) -0.1019(4) 0.0276(11) Uani 1 1 d .
H3B H 0.8421 0.3649 -0.1689 0.033 Uiso 1 1 calc R
C1B C 1.0272(5) 0.3074(4) 0.0231(4) 0.0197(9) Uani 1 1 d .
C100 C 1.6256(7) 0.6868(5) 0.2764(5) 0.0431(14) Uani 1 1 d .

loop_
_atom_site_aniso_label
_atom_site_aniso_U_11
_atom_site_aniso_U_22
_atom_site_aniso_U_33
_atom_site_aniso_U_23
_atom_site_aniso_U_13
_atom_site_aniso_U_12
Ru1 0.01719(19) 0.01829(17) 0.01436(17) 0.00703(13) 0.00518(13) 0.00720(13)
Cl1 0.0274(6) 0.0222(5) 0.0223(6) 0.0049(5) 0.0026(5) 0.0008(5)
S100 0.0311(7) 0.0277(6) 0.0264(6) 0.0116(5) 0.0078(5) 0.0157(5)
C4B 0.021(2) 0.027(2) 0.027(2) 0.014(2) 0.001(2) 0.007(2)
F100 0.152(5) 0.037(2) 0.104(4) 0.037(2) 0.070(3) 0.042(3)
N2 0.019(2) 0.0225(19) 0.023(2) 0.0108(16) 0.0094(16) 0.0096(16)
C5 0.018(3) 0.057(4) 0.025(3) 0.017(2) 0.005(2) 0.011(2)
O100 0.042(2) 0.037(2) 0.066(3) -0.002(2) 0.024(2) 0.0104(19)
N3 0.0153(19) 0.0202(18) 0.0204(19) 0.0066(15) 0.0060(15) 0.0066(15)
N1 0.0189(19) 0.0200(18) 0.0185(18) 0.0089(15) 0.0086(15) 0.0088(15)
C15 0.035(3) 0.029(3) 0.029(3) 0.017(2) 0.010(2) 0.010(2)
O102 0.029(2) 0.074(3) 0.129(4) 0.079(3) 0.035(3) 0.030(2)
F101 0.082(3) 0.103(3) 0.067(3) 0.058(3) 0.018(2) -0.016(3)
F102 0.035(2) 0.056(3) 0.199(6) 0.051(3) -0.027(3) -0.010(2)
C16 0.047(3) 0.026(3) 0.042(3) 0.020(2) 0.019(3) 0.019(2)
N4 0.0183(19) 0.0164(17) 0.0161(18) 0.0065(15) 0.0022(15) 0.0026(15)
C6 0.018(2) 0.038(3) 0.022(2) 0.011(2) 0.0064(19) 0.011(2)
C4A 0.018(2) 0.018(2) 0.016(2) 0.0054(17) 0.0044(17) 0.0048(17)
C8 0.031(3) 0.035(3) 0.018(2) 0.015(2) 0.010(2) 0.020(2)
C10 0.027(3) 0.028(2) 0.013(2) 0.0117(18) 0.0079(19) 0.014(2)
O101 0.154(5) 0.045(3) 0.034(2) 0.022(2) 0.005(3) 0.029(3)
C13 0.046(3) 0.020(2) 0.023(2) 0.008(2) 0.013(2) 0.012(2)
C11 0.017(2) 0.029(2) 0.014(2) 0.0104(18) 0.0055(18) 0.0128(19)
C9 0.019(2) 0.025(2) 0.021(2) 0.0116(19) 0.0123(19) 0.0076(19)
C4 0.027(3) 0.067(4) 0.039(3) 0.041(3) 0.012(2) 0.016(3)
C14 0.023(2) 0.025(2) 0.023(2) 0.0135(19) 0.0048(19) 0.0065(19)
C12 0.018(2) 0.025(2) 0.014(2) 0.0053(18) 0.0032(18) 0.0035(18)
C2B 0.030(3) 0.030(2) 0.019(2) 0.013(2) 0.011(2) 0.010(2)
C6A 0.017(2) 0.031(3) 0.030(3) 0.011(2) 0.011(2) 0.009(2)
C7 0.029(3) 0.029(2) 0.012(2) 0.0074(18) 0.0102(19) 0.013(2)
C2 0.031(3) 0.028(3) 0.030(3) 0.014(2) 0.009(2) 0.014(2)
C1 0.013(2) 0.031(2) 0.025(2) 0.013(2) 0.0096(18) 0.0106(19)
C3 0.035(3) 0.041(3) 0.055(4) 0.029(3) 0.014(3) 0.020(3)
C5A 0.020(2) 0.022(2) 0.015(2) 0.0067(17) 0.0032(18) 0.0089(18)
C5B 0.020(2) 0.023(2) 0.021(2) 0.0077(19) 0.0034(19) 0.0089(19)
C3B 0.031(3) 0.034(3) 0.021(2) 0.016(2) 0.004(2) 0.010(2)
C1B 0.019(2) 0.016(2) 0.022(2) 0.0080(18) 0.0042(18) 0.0031(18)
C100 0.041(4) 0.043(3) 0.042(3) 0.017(3) 0.003(3) 0.014(3)

loop_
_atom_type_symbol
_atom_type_description
_atom_type_scat_dispersion_real
_atom_type_scat_dispersion_imag
_atom_type_scat_source
C C 0.0033 0.0016 'International Tables Vol C Tables 4.2.6.8 and 6.1.1.4'
H H 0.0000 0.0000 'International Tables Vol C Tables 4.2.6.8 and 6.1.1.4'
N N 0.0061 0.0033 'International Tables Vol C Tables 4.2.6.8 and 6.1.1.4'
O O 0.0106 0.0060 'International Tables Vol C Tables 4.2.6.8 and 6.1.1.4'
F F 0.0171 0.0103 'International Tables Vol C Tables 4.2.6.8 and 6.1.1.4'
S S 0.1246 0.1234 'International Tables Vol C Tables 4.2.6.8 and 6.1.1.4'
Cl Cl 0.1484 0.1585 'International Tables Vol C Tables 4.2.6.8 and 6.1.1.4'
Ru Ru -1.2594 0.8363 'International Tables Vol C Tables 4.2.6.8 and 6.1.1.4'

loop_
_geom_angle_atom_site_label_1
_geom_angle_atom_site_label_2
_geom_angle_atom_site_label_3
_geom_angle
C5A Ru1 N4 77.41(16)
C5A Ru1 C12 96.18(17)
N4 Ru1 C12 121.04(15)
C5A Ru1 C7 120.09(17)
N4 Ru1 C7 96.14(15)
C12 Ru1 C7 37.42(17)
C5A Ru1 C11 97.06(17)
N4 Ru1 C11 158.48(15)
C12 Ru1 C11 38.15(16)
C7 Ru1 C11 68.36(17)
C5A Ru1 C10 121.59(17)
N4 Ru1 C10 159.26(15)
C12 Ru1 C10 68.53(17)
C7 Ru1 C10 81.67(16)
C11 Ru1 C10 37.31(16)
C5A Ru1 C9 159.35(17)
N4 Ru1 C9 122.35(15)
C12 Ru1 C9 79.10(17)
C7 Ru1 C9 67.37(16)
C11 Ru1 C9 66.76(16)
C10 Ru1 C9 37.95(16)
C5A Ru1 C8 157.53(18)
N4 Ru1 C8 98.45(15)
C12 Ru1 C8 66.71(17)
C7 Ru1 C8 37.76(17)
C11 Ru1 C8 78.63(16)
C10 Ru1 C8 67.27(16)
C9 Ru1 C8 35.98(16)
C5A Ru1 Cl1 85.48(13)
N4 Ru1 Cl1 82.40(10)
C12 Ru1 Cl1 156.36(13)
C7 Ru1 Cl1 153.60(13)
C11 Ru1 Cl1 118.22(12)
C10 Ru1 Cl1 90.46(12)
C9 Ru1 Cl1 91.04(12)
C8 Ru1 Cl1 116.13(13)
O102 S100 O101 114.6(3)
O102 S100 O100 115.6(3)
O101 S100 O100 113.9(3)
O102 S100 C100 103.1(3)
O101 S100 C100 104.0(3)
O100 S100 C100 103.5(3)
C5B C4B C3B 119.7(4)
C5B C4B H4B 120.2
C3B C4B H4B 120.2
N3 N2 N1 101.5(3)
C6 C5 C4 120.2(5)
C6 C5 H5A 119.9
C4 C5 H5A 119.9
N2 N3 C4A 114.2(4)
N2 N3 C6A 117.8(4)
C4A N3 C6A 127.9(4)
N2 N1 C5A 116.2(4)
N2 N1 C1B 122.6(4)
C5A N1 C1B 121.2(4)
C14 C15 H15A 109.5
C14 C15 H15B 109.5
H15A C15 H15B 109.5
C14 C15 H15C 109.5
H15A C15 H15C 109.5
H15B C15 H15C 109.5
C14 C16 H16A 109.5
C14 C16 H16B 109.5
H16A C16 H16B 109.5
C14 C16 H16C 109.5
H16A C16 H16C 109.5
H16B C16 H16C 109.5
C1B N4 C5B 117.1(4)
C1B N4 Ru1 116.4(3)
C5B N4 Ru1 125.5(3)
C5 C6 C1 120.0(5)
C5 C6 H6F 120.0
C1 C6 H6F 120.0
N3 C4A C5A 106.2(4)
N3 C4A C1 123.3(4)
C5A C4A C1 130.5(4)
C9 C8 C7 120.9(4)
C9 C8 Ru1 71.7(3)
C7 C8 Ru1 68.8(2)
C9 C8 H8A 119.5
C7 C8 H8A 119.5
Ru1 C8 H8A 133.2
C11 C10 C9 117.7(4)
C11 C10 C14 123.3(4)
C9 C10 C14 119.0(4)
C11 C10 Ru1 71.0(2)
C9 C10 Ru1 72.6(2)
C14 C10 Ru1 129.0(3)
C7 C13 H13A 109.5
C7 C13 H13B 109.5
H13A C13 H13B 109.5
C7 C13 H13C 109.5
H13A C13 H13C 109.5
H13B C13 H13C 109.5
C10 C11 C12 120.7(4)
C10 C11 Ru1 71.7(2)
C12 C11 Ru1 69.9(2)
C10 C11 H11A 119.6
C12 C11 H11A 119.6
Ru1 C11 H11A 131.6
C8 C9 C10 121.0(4)
C8 C9 Ru1 72.3(3)
C10 C9 Ru1 69.5(2)
C8 C9 H9A 119.5
C10 C9 H9A 119.5
Ru1 C9 H9A 131.6
C3 C4 C5 120.1(5)
C3 C4 H4A 119.9
C5 C4 H4A 119.9
C10 C14 C16 114.0(4)
C10 C14 C15 108.9(4)
C16 C14 C15 111.4(4)
C10 C14 H14A 107.4
C16 C14 H14A 107.4
C15 C14 H14A 107.4
C7 C12 C11 121.4(4)
C7 C12 Ru1 72.2(3)
C11 C12 Ru1 71.9(2)
C7 C12 H12A 119.3
C11 C12 H12A 119.3
Ru1 C12 H12A 129.1
C3B C2B C1B 117.4(4)
C3B C2B H2B 121.3
C1B C2B H2B 121.3
N3 C6A H6A 109.5
N3 C6A H6B 109.5
H6A C6A H6B 109.5
N3 C6A H6C 109.5
H6A C6A H6C 109.5
H6B C6A H6C 109.5
C12 C7 C8 117.9(4)
C12 C7 C13 121.7(4)
C8 C7 C13 120.4(4)
C12 C7 Ru1 70.4(2)
C8 C7 Ru1 73.4(3)
C13 C7 Ru1 127.1(3)
C3 C2 C1 119.9(5)
C3 C2 H2A 120.0
C1 C2 H2A 120.0
C6 C1 C2 119.5(4)
C6 C1 C4A 120.4(4)
C2 C1 C4A 120.0(4)
C4 C3 C2 120.2(5)
C4 C3 H3A 119.9
C2 C3 H3A 119.9
N1 C5A C4A 101.8(4)
N1 C5A Ru1 112.8(3)
C4A C5A Ru1 145.2(3)
N4 C5B C4B 122.0(4)
N4 C5B H5B 119.0
C4B C5B H5B 119.0
C2B C3B C4B 119.0(4)
C2B C3B H3B 120.5
C4B C3B H3B 120.5
N4 C1B C2B 124.7(4)
N4 C1B N1 111.0(4)
C2B C1B N1 124.2(4)
F102 C100 F101 106.4(6)
F102 C100 F100 107.6(5)
F101 C100 F100 105.6(5)
F102 C100 S100 112.5(4)
F101 C100 S100 112.1(4)
F100 C100 S100 112.3(5)

loop_
_geom_bond_atom_site_label_1
_geom_bond_atom_site_label_2
_geom_bond_distance
Ru1 C5A 2.033(4)
Ru1 N4 2.118(4)
Ru1 C12 2.168(4)
Ru1 C7 2.191(4)
Ru1 C11 2.194(4)
Ru1 C10 2.203(4)
Ru1 C9 2.244(4)
Ru1 C8 2.252(5)
Ru1 Cl1 2.3943(12)
S100 O102 1.411(4)
S100 O101 1.422(4)
S100 O100 1.428(4)
S100 C100 1.825(6)
C4B C5B 1.375(6)
C4B C3B 1.393(7)
C4B H4B 0.9300
F100 C100 1.319(7)
N2 N3 1.309(5)
N2 N1 1.339(5)
C5 C6 1.381(7)
C5 C4 1.384(8)
C5 H5A 0.9300
N3 C4A 1.375(5)
N3 C6A 1.469(5)
N1 C5A 1.373(5)
N1 C1B 1.402(6)
C15 C14 1.530(6)
C15 H15A 0.9600
C15 H15B 0.9600
C15 H15C 0.9600
F101 C100 1.302(7)
F102 C100 1.301(7)
C16 C14 1.528(7)
C16 H16A 0.9600
C16 H16B 0.9600
C16 H16C 0.9600
N4 C1B 1.338(6)
N4 C5B 1.351(6)
C6 C1 1.392(6)
C6 H6F 0.9300
C4A C5A 1.385(6)
C4A C1 1.472(6)
C8 C9 1.389(6)
C8 C7 1.439(7)
C8 H8A 0.9300
C10 C11 1.406(6)
C10 C9 1.447(6)
C10 C14 1.509(6)
C13 C7 1.497(6)
C13 H13A 0.9600
C13 H13B 0.9600
C13 H13C 0.9600
C11 C12 1.425(6)
C11 H11A 0.9300
C9 H9A 0.9300
C4 C3 1.377(8)
C4 H4A 0.9300
C14 H14A 0.9800
C12 C7 1.399(6)
C12 H12A 0.9300
C2B C3B 1.376(7)
C2B C1B 1.382(6)
C2B H2B 0.9300
C6A H6A 0.9600
C6A H6B 0.9600
C6A H6C 0.9600
C2 C3 1.386(7)
C2 C1 1.392(6)
C2 H2A 0.9300
C3 H3A 0.9300
C5B H5B 0.9300
C3B H3B 0.9300
